data_1509318
loop_
_publ_author_name
'Mueller, B.G.'

_publ_section_title
;
 Ag (M F6)2 (M=Nb,Ta), ternaere Fluoride des zweiwertigen Silbers.
;
_journal_name_full 'Angewandte Chemie (German Edition)'
_journal_page_first 685
_journal_page_last 686
_journal_volume 99
_journal_year 1987
_chemical_formula_sum 'Ag F12 Ta2'
_chemical_name_systematic 'Ag (Ta F6)2'
_space_group_IT_number 2
_symmetry_space_group_name_Hall '-P 1'
_symmetry_space_group_name_H-M 'P -1'
_cell_angle_alpha 118.76
_cell_angle_beta 91.53
_cell_angle_gamma 102.42
_cell_formula_units_Z 1
_cell_length_a 9.044
_cell_length_b 5.596
_cell_length_c 5.198
_cell_volume 222.604
_citation_journal_id_ASTM ANCEAD
_cod_data_source_file silver1-2_232.cif
_cod_data_source_block Ag1F12Ta2
_cod_original_cell_volume 222.6039
_cod_original_formula_sum 'Ag1 F12 Ta2'
_cod_database_code 1509318

loop_
_symmetry_equiv_pos_as_xyz
x,y,z
-x,-y,-z

loop_
_atom_site_label
_atom_site_type_symbol
_atom_site_fract_x
_atom_site_fract_y
_atom_site_fract_z
_atom_site_occupancy
_atom_site_U_iso_or_equiv
F4 F-1 0.1305 0.73 0.9729 1 0.0
F3 F-1 0.2028 0.2856 0.9136 1 0.0
F1 F-1 0.436 0.7349 0.0172 1 0.0
F2 F-1 0.3712 0.2704 0.4712 1 0.0
F5 F-1 0.081 0.258 0.4394 1 0.0
Ta1 Ta+5 0.2694 0.5109 0.7346 1 0.0
F6 F-1 0.2775 0.7342 0.5579 1 0.0
Ag1 Ag+2 0 0 0 1 0.0
